data_7133857
loop_
_publ_author_name
'Vijaykumar, Muniyappa'
'Pradhan, Chandini'
'Gonnade, Rajesh G.'
'Punji, Benudhar'

_publ_section_title
;
 Chelation-assisted and steric-controlled selectivity in the Pd-catalyzed
 C-H/C-H oxidative coupling of indoles.
;
_journal_issue 89
_journal_name_full 'Chemical communications (Cambridge, England)'
_journal_page_first 13028
_journal_page_last 13031
_journal_paper_doi 10.1039/d4cc03835e
_journal_volume 60
_journal_year 2024
_chemical_formula_moiety 'C28 H18 N4 O2'
_chemical_formula_sum 'C28 H18 N4 O2'
_chemical_formula_weight 442.46
_space_group_crystal_system orthorhombic
_space_group_IT_number 33
_space_group_name_Hall 'P 2c -2n'
_space_group_name_H-M_alt 'P n a 21'
_atom_sites_solution_hydrogens geom
_atom_sites_solution_primary direct
_atom_sites_solution_secondary 'difference Fourier'
_audit_creation_method SHELXL-2018/3
_audit_update_record
;
2024-06-26 deposited with the CCDC.	2024-10-15 downloaded from the CCDC.
;
_cell_angle_alpha 90
_cell_angle_beta 90
_cell_angle_gamma 90
_cell_formula_units_Z 4
_cell_length_a 17.8407(10)
_cell_length_b 8.7838(5)
_cell_length_c 13.7388(8)
_cell_measurement_reflns_used 9753
_cell_measurement_temperature 100(2)
_cell_measurement_theta_max 31.19
_cell_measurement_theta_min 2.58
_cell_volume 2153.0(2)
_computing_cell_refinement 'SAINT (Bruker, 2016)'
_computing_data_collection 'APEX3 (Bruker, 2016)'
_computing_data_reduction 'SAINT (Bruker, 2016)'
_computing_molecular_graphics 'Bruker SHELXTL, Mercury 2020.20'
_computing_publication_material 'Bruker SHELXTL'
_computing_structure_refinement 'SHELXL-2018/3 (Sheldrick, 2018)'
_computing_structure_solution 'SHELXT 2018/2 (Sheldrick, 2018)'
_diffrn_ambient_temperature 100(2)
_diffrn_detector 'Photon II CPAD Area Detector'
_diffrn_detector_area_resol_mean 7.39
_diffrn_measured_fraction_theta_full 0.995
_diffrn_measured_fraction_theta_max 0.897
_diffrn_measurement_device '\k-geometry diffractometer'
_diffrn_measurement_device_type 'Bruker D8 VENTURE Kappa Duo PHOTON II CPAD'
_diffrn_measurement_method '\f and \w scans'
_diffrn_radiation_monochromator 'multilayer mirrors'
_diffrn_radiation_type MoK\a
_diffrn_radiation_wavelength 0.71073
_diffrn_reflns_av_R_equivalents 0.0484
_diffrn_reflns_av_unetI/netI 0.0323
_diffrn_reflns_Laue_measured_fraction_full 0.995
_diffrn_reflns_Laue_measured_fraction_max 0.897
_diffrn_reflns_limit_h_max 26
_diffrn_reflns_limit_h_min -20
_diffrn_reflns_limit_k_max 12
_diffrn_reflns_limit_k_min -12
_diffrn_reflns_limit_l_max 20
_diffrn_reflns_limit_l_min -20
_diffrn_reflns_number 43471
_diffrn_reflns_point_group_measured_fraction_full 0.995
_diffrn_reflns_point_group_measured_fraction_max 0.855
_diffrn_reflns_theta_full 25.242
_diffrn_reflns_theta_max 31.341
_diffrn_reflns_theta_min 2.585
_diffrn_source 'micro-focus sealed tube'
_diffrn_source_type 'Incoatech I\mS HB'
_exptl_absorpt_coefficient_mu 0.089
_exptl_absorpt_correction_T_max 0.7462
_exptl_absorpt_correction_T_min 0.6271
_exptl_absorpt_correction_type multi-scan
_exptl_absorpt_process_details
;
 SADABS 2016/2: Krause, L., Herbst-Irmer, R., Sheldrick G.M. & Stalke D.,
 J. Appl. Cryst. 48 (2015) 3-10
;
_exptl_crystal_colour colourless
_exptl_crystal_density_diffrn 1.365
_exptl_crystal_description needle
_exptl_crystal_F_000 920
_exptl_crystal_size_max 0.140
_exptl_crystal_size_mid 0.110
_exptl_crystal_size_min 0.070
_refine_diff_density_max 0.310
_refine_diff_density_min -0.213
_refine_diff_density_rms 0.046
_refine_ls_abs_structure_details
;
 Flack x determined using 2427 quotients [(I+)-(I-)]/[(I+)+(I-)]
 (Parsons, Flack and Wagner, Acta Cryst. B69 (2013) 249-259).
;
_refine_ls_abs_structure_Flack 0.0(3)
_refine_ls_extinction_method none
_refine_ls_goodness_of_fit_ref 1.036
_refine_ls_hydrogen_treatment constr
_refine_ls_matrix_type full
_refine_ls_number_parameters 307
_refine_ls_number_reflns 6034
_refine_ls_number_restraints 1
_refine_ls_restrained_S_all 1.036
_refine_ls_R_factor_all 0.0450
_refine_ls_R_factor_gt 0.0402
_refine_ls_shift/su_max 0.000
_refine_ls_shift/su_mean 0.000
_refine_ls_structure_factor_coef Fsqd
_refine_ls_weighting_details 'w=1/[\s^2^(Fo^2^)+(0.0574P)^2^+0.4835P] where P=(Fo^2^+2Fc^2^)/3'
_refine_ls_weighting_scheme calc
_refine_ls_wR_factor_gt 0.0980
_refine_ls_wR_factor_ref 0.1018
_reflns_Friedel_coverage 0.838
_reflns_Friedel_fraction_full 0.995
_reflns_Friedel_fraction_max 0.810
_reflns_number_gt 5640
_reflns_number_total 6034
_reflns_threshold_expression 'I > 2\s(I)'
_cod_data_source_file d4cc03835e2.cif
_cod_data_source_block comp_7
_cod_depositor_comments
;
The following automatic conversions were performed:

data item '_atom_sites_solution_primary' value 'direct method' was
changed to 'direct'.

Automatic conversion script
Id: cif_fix_values 8170 2020-07-09 18:12:32Z antanas 

 Adding full bibliography for 7133856--7133864.cif.
;
_cod_database_code 7133857
_shelx_shelxl_version_number 2018/3
_shelx_space_group_comment
;
The symmetry employed for this shelxl refinement is uniquely defined
by the following loop, which should always be used as a source of
symmetry information in preference to the above space-group names.
They are only intended as comments.
;
_shelx_estimated_absorpt_t_min 0.988
_shelx_estimated_absorpt_t_max 0.994

loop_
_space_group_symop_operation_xyz
'x, y, z'
'-x, -y, z+1/2'
'-x+1/2, y+1/2, z+1/2'
'x+1/2, -y+1/2, z'

loop_
_atom_site_label
_atom_site_type_symbol
_atom_site_fract_x
_atom_site_fract_y
_atom_site_fract_z
_atom_site_U_iso_or_equiv
_atom_site_adp_type
_atom_site_occupancy
_atom_site_site_symmetry_order
_atom_site_calc_flag
_atom_site_refinement_flags_posn
_atom_site_refinement_flags_adp
_atom_site_refinement_flags_occupancy
_atom_site_disorder_assembly
_atom_site_disorder_group
O1 O 0.57652(11) 1.1064(2) 0.33750(15) 0.0469(5) Uani 1 1 d . . . . .
O2 O 0.42120(8) 0.41750(17) 0.68256(11) 0.0263(3) Uani 1 1 d . . . . .
N1 N 0.42469(9) 0.69546(18) 0.40676(12) 0.0204(3) Uani 1 1 d . . . . .
N2 N 0.31002(9) 0.5690(2) 0.39110(12) 0.0242(3) Uani 1 1 d . . . . .
N3 N 0.22394(9) 0.70555(17) 0.56643(12) 0.0196(3) Uani 1 1 d . . . . .
N4 N 0.12543(9) 0.87989(19) 0.57837(13) 0.0246(3) Uani 1 1 d . . . . .
C1 C 0.34776(9) 0.8286(2) 0.54035(13) 0.0192(3) Uani 1 1 d . . . . .
C2 C 0.34046(10) 0.9701(2) 0.58643(15) 0.0233(4) Uani 1 1 d . . . . .
H2 H 0.302471 0.982737 0.634208 0.028 Uiso 1 1 calc R U . . .
C3 C 0.38695(12) 1.0931(2) 0.56466(16) 0.0258(4) Uani 1 1 d . . . . .
H3 H 0.379590 1.187604 0.596868 0.031 Uiso 1 1 calc R U . . .
C4 C 0.44363(11) 1.0788(2) 0.49669(15) 0.0234(4) Uani 1 1 d . . . . .
H4 H 0.476322 1.161540 0.483259 0.028 Uiso 1 1 calc R U . . .
C5 C 0.45177(10) 0.9400(2) 0.44817(14) 0.0212(4) Uani 1 1 d . . . . .
C6 C 0.40277(10) 0.8170(2) 0.46761(13) 0.0184(3) Uani 1 1 d . . . . .
C7 C 0.48596(10) 0.7415(2) 0.35350(15) 0.0250(4) Uani 1 1 d . . . . .
H7 H 0.511718 0.679906 0.307567 0.030 Uiso 1 1 calc R U . . .
C8 C 0.50447(10) 0.8877(2) 0.37585(15) 0.0253(4) Uani 1 1 d . . . . .
C9 C 0.56330(13) 0.9714(3) 0.32696(18) 0.0364(5) Uani 1 1 d . . . . .
H9 H 0.594203 0.916410 0.282963 0.044 Uiso 1 1 calc R U . . .
C10 C 0.38418(11) 0.5604(2) 0.38261(14) 0.0206(3) Uani 1 1 d . . . . .
C11 C 0.42269(12) 0.4355(2) 0.34718(16) 0.0283(4) Uani 1 1 d . . . . .
H11 H 0.475869 0.435017 0.343651 0.034 Uiso 1 1 calc R U . . .
C12 C 0.38092(16) 0.3110(2) 0.31699(18) 0.0357(5) Uani 1 1 d . . . . .
H12 H 0.405046 0.224058 0.290336 0.043 Uiso 1 1 calc R U . . .
C13 C 0.30395(16) 0.3148(3) 0.32609(18) 0.0382(5) Uani 1 1 d . . . . .
H13 H 0.274285 0.230380 0.306553 0.046 Uiso 1 1 calc R U . . .
C14 C 0.27084(13) 0.4441(3) 0.36423(17) 0.0335(5) Uani 1 1 d . . . . .
H14 H 0.217922 0.445133 0.371947 0.040 Uiso 1 1 calc R U . . .
C15 C 0.30036(10) 0.7018(2) 0.57338(13) 0.0186(3) Uani 1 1 d . . . . .
C16 C 0.32230(10) 0.5684(2) 0.61994(14) 0.0198(3) Uani 1 1 d . . . . .
C17 C 0.25495(10) 0.4824(2) 0.63941(13) 0.0196(3) Uani 1 1 d . . . . .
C18 C 0.19467(10) 0.5707(2) 0.60535(13) 0.0193(3) Uani 1 1 d . . . . .
C19 C 0.12010(11) 0.5214(2) 0.60939(15) 0.0238(4) Uani 1 1 d . . . . .
H19 H 0.080004 0.582979 0.586511 0.029 Uiso 1 1 calc R U . . .
C20 C 0.10788(12) 0.3782(3) 0.64851(16) 0.0269(4) Uani 1 1 d . . . . .
H20 H 0.058159 0.339863 0.651757 0.032 Uiso 1 1 calc R U . . .
C21 C 0.16696(12) 0.2886(2) 0.68341(16) 0.0272(4) Uani 1 1 d . . . . .
H21 H 0.156376 0.191166 0.710033 0.033 Uiso 1 1 calc R U . . .
C22 C 0.24049(11) 0.3389(2) 0.67997(15) 0.0233(4) Uani 1 1 d . . . . .
H22 H 0.280125 0.277678 0.704480 0.028 Uiso 1 1 calc R U . . .
C23 C 0.39906(10) 0.5347(2) 0.64339(14) 0.0215(4) Uani 1 1 d . . . . .
H23 H 0.435608 0.609164 0.627244 0.026 Uiso 1 1 calc R U . . .
C24 C 0.18100(10) 0.8255(2) 0.52348(14) 0.0201(3) Uani 1 1 d . . . . .
C25 C 0.20025(10) 0.8786(2) 0.43236(15) 0.0229(4) Uani 1 1 d . . . . .
H25 H 0.238154 0.830782 0.394618 0.028 Uiso 1 1 calc R U . . .
C26 C 0.16168(11) 1.0052(2) 0.39834(16) 0.0262(4) Uani 1 1 d . . . . .
H26 H 0.173291 1.047121 0.336408 0.031 Uiso 1 1 calc R U . . .
C27 C 0.10636(12) 1.0697(2) 0.45520(18) 0.0294(4) Uani 1 1 d . . . . .
H27 H 0.080997 1.159150 0.434594 0.035 Uiso 1 1 calc R U . . .
C28 C 0.08863(11) 1.0009(2) 0.54311(18) 0.0287(4) Uani 1 1 d . . . . .
H28 H 0.048387 1.041561 0.580168 0.034 Uiso 1 1 calc R U . . .

loop_
_atom_site_aniso_label
_atom_site_aniso_U_11
_atom_site_aniso_U_22
_atom_site_aniso_U_33
_atom_site_aniso_U_23
_atom_site_aniso_U_13
_atom_site_aniso_U_12
O1 0.0438(10) 0.0484(10) 0.0485(11) -0.0139(9) 0.0178(9) -0.0236(9)
O2 0.0247(6) 0.0255(7) 0.0289(7) 0.0046(6) -0.0051(6) 0.0032(6)
N1 0.0173(6) 0.0229(7) 0.0210(7) -0.0034(6) 0.0004(6) 0.0013(6)
N2 0.0224(7) 0.0275(8) 0.0228(8) 0.0016(6) 0.0012(6) -0.0019(6)
N3 0.0165(6) 0.0216(7) 0.0206(7) 0.0024(6) 0.0015(6) 0.0007(6)
N4 0.0204(7) 0.0257(8) 0.0276(8) -0.0011(7) 0.0018(7) 0.0010(6)
C1 0.0162(7) 0.0214(8) 0.0199(8) 0.0008(7) -0.0010(6) 0.0011(6)
C2 0.0217(8) 0.0251(9) 0.0232(9) -0.0026(7) 0.0038(7) 0.0007(7)
C3 0.0279(9) 0.0227(9) 0.0267(10) -0.0051(7) 0.0010(8) -0.0002(7)
C4 0.0225(8) 0.0223(8) 0.0253(9) -0.0018(7) -0.0010(7) -0.0050(7)
C5 0.0171(7) 0.0247(9) 0.0220(9) -0.0003(7) -0.0001(7) -0.0017(7)
C6 0.0171(7) 0.0196(8) 0.0184(8) -0.0011(6) -0.0014(6) 0.0018(6)
C7 0.0173(8) 0.0327(10) 0.0249(9) -0.0054(8) 0.0019(7) 0.0005(7)
C8 0.0187(7) 0.0331(10) 0.0243(9) -0.0042(8) 0.0031(7) -0.0047(8)
C9 0.0281(10) 0.0494(14) 0.0318(11) -0.0119(10) 0.0100(9) -0.0140(10)
C10 0.0223(8) 0.0215(8) 0.0180(8) -0.0007(7) -0.0024(7) -0.0004(7)
C11 0.0280(9) 0.0256(9) 0.0311(11) -0.0039(8) -0.0028(8) 0.0045(8)
C12 0.0505(14) 0.0237(10) 0.0331(11) -0.0071(9) 0.0009(10) 0.0008(10)
C13 0.0494(14) 0.0349(11) 0.0305(11) -0.0061(9) 0.0003(10) -0.0172(10)
C14 0.0279(10) 0.0414(12) 0.0312(11) 0.0029(9) 0.0004(9) -0.0100(9)
C15 0.0168(7) 0.0209(8) 0.0180(8) -0.0009(6) 0.0006(6) 0.0009(6)
C16 0.0192(7) 0.0219(8) 0.0181(8) 0.0005(6) 0.0009(7) 0.0004(7)
C17 0.0202(8) 0.0220(8) 0.0166(8) -0.0007(6) -0.0003(7) 0.0002(7)
C18 0.0192(7) 0.0214(8) 0.0172(8) 0.0009(7) 0.0010(7) -0.0009(7)
C19 0.0189(7) 0.0298(10) 0.0227(8) 0.0022(8) 0.0002(7) -0.0013(7)
C20 0.0219(8) 0.0318(10) 0.0269(9) 0.0030(8) 0.0009(8) -0.0064(8)
C21 0.0309(9) 0.0260(9) 0.0246(9) 0.0057(8) -0.0001(8) -0.0050(8)
C22 0.0269(9) 0.0231(8) 0.0199(8) 0.0035(7) -0.0004(7) 0.0006(7)
C23 0.0192(8) 0.0231(9) 0.0223(8) 0.0001(7) -0.0010(7) 0.0005(7)
C24 0.0163(7) 0.0195(8) 0.0246(9) 0.0000(7) -0.0021(7) 0.0004(6)
C25 0.0191(7) 0.0260(9) 0.0237(9) 0.0009(7) -0.0018(7) 0.0004(7)
C26 0.0251(9) 0.0273(9) 0.0262(10) 0.0061(8) -0.0057(8) -0.0026(8)
C27 0.0231(8) 0.0232(9) 0.0419(12) 0.0023(8) -0.0091(9) 0.0023(7)
C28 0.0186(8) 0.0277(9) 0.0398(11) -0.0038(9) -0.0005(8) 0.0031(7)

loop_
_atom_type_symbol
_atom_type_description
_atom_type_scat_dispersion_real
_atom_type_scat_dispersion_imag
_atom_type_scat_source
C C 0.0033 0.0016 'International Tables Vol C Tables 4.2.6.8 and 6.1.1.4'
H H 0.0000 0.0000 'International Tables Vol C Tables 4.2.6.8 and 6.1.1.4'
N N 0.0061 0.0033 'International Tables Vol C Tables 4.2.6.8 and 6.1.1.4'
O O 0.0106 0.0060 'International Tables Vol C Tables 4.2.6.8 and 6.1.1.4'

loop_
_geom_angle_atom_site_label_1
_geom_angle_atom_site_label_2
_geom_angle_atom_site_label_3
_geom_angle
_geom_angle_site_symmetry_1
_geom_angle_site_symmetry_3
_geom_angle_publ_flag
C7 N1 C6 108.21(15) . . ?
C7 N1 C10 121.51(16) . . ?
C6 N1 C10 128.74(15) . . ?
C10 N2 C14 116.35(18) . . ?
C15 N3 C18 108.96(15) . . ?
C15 N3 C24 125.50(15) . . ?
C18 N3 C24 125.51(15) . . ?
C24 N4 C28 116.35(19) . . ?
C2 C1 C6 116.78(16) . . ?
C2 C1 C15 118.62(16) . . ?
C6 C1 C15 124.55(17) . . ?
C3 C2 C1 122.35(17) . . ?
C3 C2 H2 118.8 . . ?
C1 C2 H2 118.8 . . ?
C4 C3 C2 120.66(18) . . ?
C4 C3 H3 119.7 . . ?
C2 C3 H3 119.7 . . ?
C3 C4 C5 118.53(18) . . ?
C3 C4 H4 120.7 . . ?
C5 C4 H4 120.7 . . ?
C4 C5 C6 120.78(17) . . ?
C4 C5 C8 132.38(18) . . ?
C6 C5 C8 106.84(17) . . ?
C1 C6 N1 132.04(17) . . ?
C1 C6 C5 120.73(17) . . ?
N1 C6 C5 107.13(16) . . ?
C8 C7 N1 110.51(17) . . ?
C8 C7 H7 124.7 . . ?
N1 C7 H7 124.7 . . ?
C7 C8 C5 107.30(17) . . ?
C7 C8 C9 123.42(19) . . ?
C5 C8 C9 129.1(2) . . ?
O1 C9 C8 125.5(2) . . ?
O1 C9 H9 117.3 . . ?
C8 C9 H9 117.3 . . ?
N2 C10 C11 124.76(18) . . ?
N2 C10 N1 115.83(17) . . ?
C11 C10 N1 119.29(17) . . ?
C10 C11 C12 117.6(2) . . ?
C10 C11 H11 121.2 . . ?
C12 C11 H11 121.2 . . ?
C13 C12 C11 119.2(2) . . ?
C13 C12 H12 120.4 . . ?
C11 C12 H12 120.4 . . ?
C12 C13 C14 118.7(2) . . ?
C12 C13 H13 120.7 . . ?
C14 C13 H13 120.7 . . ?
N2 C14 C13 123.3(2) . . ?
N2 C14 H14 118.4 . . ?
C13 C14 H14 118.4 . . ?
N3 C15 C16 109.45(16) . . ?
N3 C15 C1 122.28(16) . . ?
C16 C15 C1 128.17(16) . . ?
C15 C16 C23 123.02(17) . . ?
C15 C16 C17 106.96(16) . . ?
C23 C16 C17 130.01(18) . . ?
C22 C17 C18 119.16(17) . . ?
C22 C17 C16 134.19(18) . . ?
C18 C17 C16 106.63(16) . . ?
C19 C18 N3 129.10(17) . . ?
C19 C18 C17 122.91(17) . . ?
N3 C18 C17 107.95(15) . . ?
C20 C19 C18 116.45(18) . . ?
C20 C19 H19 121.8 . . ?
C18 C19 H19 121.8 . . ?
C19 C20 C21 121.66(18) . . ?
C19 C20 H20 119.2 . . ?
C21 C20 H20 119.2 . . ?
C22 C21 C20 121.48(18) . . ?
C22 C21 H21 119.3 . . ?
C20 C21 H21 119.3 . . ?
C21 C22 C17 118.32(18) . . ?
C21 C22 H22 120.8 . . ?
C17 C22 H22 120.8 . . ?
O2 C23 C16 125.32(18) . . ?
O2 C23 H23 117.3 . . ?
C16 C23 H23 117.3 . . ?
N4 C24 C25 125.22(18) . . ?
N4 C24 N3 115.39(17) . . ?
C25 C24 N3 119.36(16) . . ?
C24 C25 C26 116.93(18) . . ?
C24 C25 H25 121.5 . . ?
C26 C25 H25 121.5 . . ?
C27 C26 C25 119.5(2) . . ?
C27 C26 H26 120.3 . . ?
C25 C26 H26 120.3 . . ?
C26 C27 C28 118.49(19) . . ?
C26 C27 H27 120.8 . . ?
C28 C27 H27 120.8 . . ?
N4 C28 C27 123.28(19) . . ?
N4 C28 H28 118.4 . . ?
C27 C28 H28 118.4 . . ?

loop_
_geom_bond_atom_site_label_1
_geom_bond_atom_site_label_2
_geom_bond_distance
_geom_bond_site_symmetry_2
_geom_bond_publ_flag
O1 C9 1.218(3) . ?
O2 C23 1.227(2) . ?
N1 C7 1.376(2) . ?
N1 C6 1.412(2) . ?
N1 C10 1.428(2) . ?
N2 C10 1.330(2) . ?
N2 C14 1.353(3) . ?
N3 C15 1.367(2) . ?
N3 C18 1.401(2) . ?
N3 C24 1.430(2) . ?
N4 C24 1.334(2) . ?
N4 C28 1.340(3) . ?
C1 C2 1.401(3) . ?
C1 C6 1.404(2) . ?
C1 C15 1.470(2) . ?
C2 C3 1.394(3) . ?
C2 H2 0.9500 . ?
C3 C4 1.382(3) . ?
C3 H3 0.9500 . ?
C4 C5 1.397(3) . ?
C4 H4 0.9500 . ?
C5 C6 1.415(3) . ?
C5 C8 1.443(3) . ?
C7 C8 1.361(3) . ?
C7 H7 0.9500 . ?
C8 C9 1.447(3) . ?
C9 H9 0.9500 . ?
C10 C11 1.383(3) . ?
C11 C12 1.387(3) . ?
C11 H11 0.9500 . ?
C12 C13 1.379(4) . ?
C12 H12 0.9500 . ?
C13 C14 1.383(4) . ?
C13 H13 0.9500 . ?
C14 H14 0.9500 . ?
C15 C16 1.391(2) . ?
C16 C23 1.438(3) . ?
C16 C17 1.444(3) . ?
C17 C22 1.402(3) . ?
C17 C18 1.406(3) . ?
C18 C19 1.400(2) . ?
C19 C20 1.385(3) . ?
C19 H19 0.9500 . ?
C20 C21 1.400(3) . ?
C20 H20 0.9500 . ?
C21 C22 1.385(3) . ?
C21 H21 0.9500 . ?
C22 H22 0.9500 . ?
C23 H23 0.9500 . ?
C24 C25 1.379(3) . ?
C25 C26 1.389(3) . ?
C25 H25 0.9500 . ?
C26 C27 1.380(3) . ?
C26 H26 0.9500 . ?
C27 C28 1.387(3) . ?
C27 H27 0.9500 . ?
C28 H28 0.9500 . ?

loop_
_geom_hbond_atom_site_label_D
_geom_hbond_atom_site_label_H
_geom_hbond_atom_site_label_A
_geom_hbond_distance_DH
_geom_hbond_distance_HA
_geom_hbond_distance_DA
_geom_hbond_angle_DHA
_geom_hbond_site_symmetry_A
_geom_hbond_publ_flag
C7 H7 O2 0.95 2.26 3.195(2) 167.5 2_664 yes
C14 H14 O1 0.95 2.61 3.514(3) 160.0 4_465 yes
C25 H25 N2 0.95 2.63 3.399(3) 138.0 . yes
C27 H27 O1 0.95 2.45 3.316(3) 150.6 4_475 yes

loop_
_geom_torsion_atom_site_label_1
_geom_torsion_atom_site_label_2
_geom_torsion_atom_site_label_3
_geom_torsion_atom_site_label_4
_geom_torsion
_geom_torsion_site_symmetry_1
_geom_torsion_site_symmetry_2
_geom_torsion_site_symmetry_3
_geom_torsion_site_symmetry_4
_geom_torsion_publ_flag
C6 C1 C2 C3 -2.4(3) . . . . ?
C15 C1 C2 C3 175.15(19) . . . . ?
C1 C2 C3 C4 -1.0(3) . . . . ?
C2 C3 C4 C5 2.0(3) . . . . ?
C3 C4 C5 C6 0.5(3) . . . . ?
C3 C4 C5 C8 -179.0(2) . . . . ?
C2 C1 C6 N1 -179.27(19) . . . . ?
C15 C1 C6 N1 3.4(3) . . . . ?
C2 C1 C6 C5 4.8(3) . . . . ?
C15 C1 C6 C5 -172.59(17) . . . . ?
C7 N1 C6 C1 -175.16(19) . . . . ?
C10 N1 C6 C1 19.1(3) . . . . ?
C7 N1 C6 C5 1.2(2) . . . . ?
C10 N1 C6 C5 -164.58(18) . . . . ?
C4 C5 C6 C1 -4.0(3) . . . . ?
C8 C5 C6 C1 175.62(17) . . . . ?
C4 C5 C6 N1 179.19(17) . . . . ?
C8 C5 C6 N1 -1.2(2) . . . . ?
C6 N1 C7 C8 -0.7(2) . . . . ?
C10 N1 C7 C8 166.31(17) . . . . ?
N1 C7 C8 C5 -0.1(2) . . . . ?
N1 C7 C8 C9 -175.6(2) . . . . ?
C4 C5 C8 C7 -179.7(2) . . . . ?
C6 C5 C8 C7 0.8(2) . . . . ?
C4 C5 C8 C9 -4.4(4) . . . . ?
C6 C5 C8 C9 176.1(2) . . . . ?
C7 C8 C9 O1 171.9(3) . . . . ?
C5 C8 C9 O1 -2.6(4) . . . . ?
C14 N2 C10 C11 1.2(3) . . . . ?
C14 N2 C10 N1 177.12(18) . . . . ?
C7 N1 C10 N2 -140.49(19) . . . . ?
C6 N1 C10 N2 23.6(3) . . . . ?
C7 N1 C10 C11 35.7(3) . . . . ?
C6 N1 C10 C11 -160.23(19) . . . . ?
N2 C10 C11 C12 1.0(3) . . . . ?
N1 C10 C11 C12 -174.8(2) . . . . ?
C10 C11 C12 C13 -1.9(3) . . . . ?
C11 C12 C13 C14 0.7(4) . . . . ?
C10 N2 C14 C13 -2.5(3) . . . . ?
C12 C13 C14 N2 1.6(4) . . . . ?
C18 N3 C15 C16 -2.3(2) . . . . ?
C24 N3 C15 C16 179.62(17) . . . . ?
C18 N3 C15 C1 -178.84(16) . . . . ?
C24 N3 C15 C1 3.0(3) . . . . ?
C2 C1 C15 N3 62.9(2) . . . . ?
C6 C1 C15 N3 -119.8(2) . . . . ?
C2 C1 C15 C16 -113.0(2) . . . . ?
C6 C1 C15 C16 64.3(3) . . . . ?
N3 C15 C16 C23 -176.33(17) . . . . ?
C1 C15 C16 C23 0.0(3) . . . . ?
N3 C15 C16 C17 2.3(2) . . . . ?
C1 C15 C16 C17 178.57(18) . . . . ?
C15 C16 C17 C22 176.8(2) . . . . ?
C23 C16 C17 C22 -4.7(4) . . . . ?
C15 C16 C17 C18 -1.4(2) . . . . ?
C23 C16 C17 C18 177.06(19) . . . . ?
C15 N3 C18 C19 -176.53(19) . . . . ?
C24 N3 C18 C19 1.6(3) . . . . ?
C15 N3 C18 C17 1.3(2) . . . . ?
C24 N3 C18 C17 179.46(17) . . . . ?
C22 C17 C18 C19 -0.4(3) . . . . ?
C16 C17 C18 C19 178.08(18) . . . . ?
C22 C17 C18 N3 -178.46(17) . . . . ?
C16 C17 C18 N3 0.1(2) . . . . ?
N3 C18 C19 C20 177.06(19) . . . . ?
C17 C18 C19 C20 -0.5(3) . . . . ?
C18 C19 C20 C21 0.9(3) . . . . ?
C19 C20 C21 C22 -0.3(3) . . . . ?
C20 C21 C22 C17 -0.7(3) . . . . ?
C18 C17 C22 C21 1.0(3) . . . . ?
C16 C17 C22 C21 -177.0(2) . . . . ?
C15 C16 C23 O2 -178.46(19) . . . . ?
C17 C16 C23 O2 3.3(3) . . . . ?
C28 N4 C24 C25 -3.7(3) . . . . ?
C28 N4 C24 N3 174.44(17) . . . . ?
C15 N3 C24 N4 -128.82(19) . . . . ?
C18 N3 C24 N4 53.4(2) . . . . ?
C15 N3 C24 C25 49.4(3) . . . . ?
C18 N3 C24 C25 -128.40(19) . . . . ?
N4 C24 C25 C26 4.5(3) . . . . ?
N3 C24 C25 C26 -173.59(17) . . . . ?
C24 C25 C26 C27 -0.9(3) . . . . ?
C25 C26 C27 C28 -3.0(3) . . . . ?
C24 N4 C28 C27 -0.7(3) . . . . ?
C26 C27 C28 N4 4.0(3) . . . . ?
